data_1507260
loop_
_publ_author_name
'Demeke, Damtew'
'Forsyth, Craig J.'

_publ_section_title
;
 Total synthesis and stereochemistry of (-)-cacospongionolide F.
;
_journal_issue 7
_journal_name_full 'Organic letters'
_journal_page_first 991
_journal_page_last 994
_journal_paper_doi 10.1021/ol027438j
_journal_volume 5
_journal_year 2003
_chemical_formula_moiety 'C25 H34 O3'
_chemical_formula_sum 'C25 H34 O3'
_chemical_formula_weight 382.52
_chemical_name_common 01348
_chemical_name_systematic
; 

 ? 

;
_space_group_IT_number 1
_symmetry_cell_setting triclinic
_symmetry_space_group_name_Hall 'P 1'
_symmetry_space_group_name_H-M 'P 1'
_atom_sites_solution_hydrogens geom
_atom_sites_solution_primary direct
_atom_sites_solution_secondary 'difference Fourier synthesis'
_audit_creation_method SHELXL-97
_cell_angle_alpha 80.507(3)
_cell_angle_beta 77.190(3)
_cell_angle_gamma 68.994(3)
_cell_formula_units_Z 1
_cell_length_a 6.2563(13)
_cell_length_b 6.9299(14)
_cell_length_c 13.824(3)
_cell_measurement_reflns_used 1877
_cell_measurement_temperature 173(2)
_cell_measurement_theta_max 24.83
_cell_measurement_theta_min 3.04
_cell_volume 543.2(2)
_computing_cell_refinement 'Bruker SMART'
_computing_data_collection 'Bruker SMART'
_computing_data_reduction 'Bruker SAINT'
_computing_molecular_graphics 'Bruker SHELXTL'
_computing_publication_material 'Bruker SHELXTL'
_computing_structure_refinement SHELXL-97
_computing_structure_solution SHELXS-97
_diffrn_ambient_temperature 173(2)
_diffrn_measured_fraction_theta_full 0.993
_diffrn_measured_fraction_theta_max 0.993
_diffrn_measurement_device_type 'Siemens CCD area detector'
_diffrn_measurement_method 'phi and omega scans'
_diffrn_radiation_monochromator graphite
_diffrn_radiation_source 'fine-focus sealed tube'
_diffrn_radiation_type MoK\a
_diffrn_radiation_wavelength 0.71073
_diffrn_reflns_av_R_equivalents 0.020
_diffrn_reflns_av_sigmaI/netI 0.0488
_diffrn_reflns_limit_h_max 7
_diffrn_reflns_limit_h_min -7
_diffrn_reflns_limit_k_max 8
_diffrn_reflns_limit_k_min -8
_diffrn_reflns_limit_l_max 16
_diffrn_reflns_limit_l_min -16
_diffrn_reflns_number 4003
_diffrn_reflns_theta_full 25.06
_diffrn_reflns_theta_max 25.06
_diffrn_reflns_theta_min 1.52
_diffrn_standards_decay_% none
_diffrn_standards_number 0
_exptl_absorpt_coefficient_mu 0.075
_exptl_absorpt_correction_T_max 0.813
_exptl_absorpt_correction_T_min 0.661
_exptl_absorpt_correction_type multi-scan
_exptl_absorpt_process_details 'SADABS 2.03 (Sheldrick, 2000)'
_exptl_crystal_colour colourless
_exptl_crystal_density_diffrn 1.169
_exptl_crystal_density_meas ?
_exptl_crystal_density_method 'not measured'
_exptl_crystal_description plate
_exptl_crystal_F_000 208
_exptl_crystal_size_max 0.28
_exptl_crystal_size_mid 0.15
_exptl_crystal_size_min 0.08
_refine_diff_density_max 0.304
_refine_diff_density_min -0.169
_refine_diff_density_rms 0.043
_refine_ls_abs_structure_details 'Flack H D (1983), Acta Cryst. A39, 876-881'
_refine_ls_abs_structure_Flack 0.1(19)
_refine_ls_extinction_method none
_refine_ls_goodness_of_fit_ref 1.040
_refine_ls_hydrogen_treatment constr
_refine_ls_matrix_type full
_refine_ls_number_parameters 250
_refine_ls_number_reflns 3528
_refine_ls_number_restraints 3
_refine_ls_restrained_S_all 1.039
_refine_ls_R_factor_all 0.0722
_refine_ls_R_factor_gt 0.0547
_refine_ls_shift/su_max 0.000
_refine_ls_shift/su_mean 0.000
_refine_ls_structure_factor_coef Fsqd
_refine_ls_weighting_details 'calc w=1/[\s^2^(Fo^2^)+(0.0766P)^2^+0.113P] where P=(Fo^2^+2Fc^2^)/3'
_refine_ls_weighting_scheme calc
_refine_ls_wR_factor_gt 0.1346
_refine_ls_wR_factor_ref 0.1450
_reflns_number_gt 2806
_reflns_number_total 3528
_reflns_threshold_expression >2sigma(I)
_cod_data_source_file ol027438jsi20030218_090731.cif
_cod_data_source_block 01348
_cod_depositor_comments
;
The following automatic conversions were performed:

'_symmetry_cell_setting' value 'Triclinic' changed to 'triclinic'
according to /home/saulius/struct/CIF-dictionaries/cif_core.dic
dictionary named 'cif_core.dic' version 2.4.1 from
2010-06-29.

'_exptl_absorpt_correction_type' value 'multiscan'
changed to 'multi-scan' according to
/home/saulius/struct/CIF-dictionaries/cif_core.dic dictionary named
'cif_core.dic' version 2.4.1 from 2010-06-29.

Automatic conversion script
Id: cif_fix_values 1715 2011-07-08 13:25:40Z adriana 

The following automatic conversions were performed:

'_exptl_crystal_density_meas' value 'not measured' was changed to '?'
- the value is perceived as not measured.

Automatic conversion script
Id: cif_fix_values 3008 2015-01-20 13:52:24Z robertas 

The following automatic conversions were performed:

'_atom_sites_solution_primary' value 'direct methods' was changed to
'direct'.

'_atom_sites_solution_hydrogens' value 'placed geometrically' was
changed to 'geom'.

Automatic conversion script
Id: cif_fix_values 6452 2018-10-05 10:23:21Z andrius 
;
_cod_original_sg_symbol_H-M P1
_cod_database_code 1507260

loop_
_symmetry_equiv_pos_as_xyz
'x, y, z'

loop_
_atom_site_label
_atom_site_type_symbol
_atom_site_fract_x
_atom_site_fract_y
_atom_site_fract_z
_atom_site_U_iso_or_equiv
_atom_site_adp_type
_atom_site_occupancy
_atom_site_symmetry_multiplicity
_atom_site_calc_flag
_atom_site_refinement_flags
O1 O 0.8813(4) -0.2009(4) 0.58865(18) 0.0549(7) Uani 1 1 d .
O2 O 0.7814(5) 0.1189(4) 0.5194(2) 0.0670(8) Uani 1 1 d .
O3 O 1.2239(5) -0.6459(7) 0.7870(2) 0.0939(12) Uani 1 1 d .
C1 C 0.3696(5) 0.2840(5) 0.2670(2) 0.0366(8) Uani 1 1 d .
C2 C 0.5286(5) 0.3101(4) 0.1662(2) 0.0337(7) Uani 1 1 d .
H2A H 0.6716 0.3207 0.1826 0.040 Uiso 1 1 calc R
C3 C 0.6107(7) 0.1222(5) 0.1056(3) 0.0510(9) Uani 1 1 d .
H3A H 0.4732 0.1015 0.0907 0.061 Uiso 1 1 calc R
H3B H 0.6915 -0.0034 0.1464 0.061 Uiso 1 1 calc R
C4 C 0.7755(7) 0.1458(5) 0.0072(3) 0.0564(10) Uani 1 1 d .
H4A H 0.9198 0.1549 0.0214 0.068 Uiso 1 1 calc R
H4B H 0.8181 0.0231 -0.0300 0.068 Uiso 1 1 calc R
C5 C 0.6565(6) 0.3401(5) -0.0549(3) 0.0502(9) Uani 1 1 d .
H5A H 0.5214 0.3231 -0.0741 0.060 Uiso 1 1 calc R
H5B H 0.7661 0.3570 -0.1168 0.060 Uiso 1 1 calc R
C6 C 0.5729(6) 0.5366(5) -0.0009(2) 0.0419(8) Uani 1 1 d .
C7 C 0.4250(5) 0.5086(5) 0.1013(2) 0.0376(7) Uani 1 1 d .
C8 C 0.2297(6) 0.6570(5) 0.1360(2) 0.0431(8) Uani 1 1 d .
H8A H 0.1700 0.7747 0.0914 0.052 Uiso 1 1 calc R
C9 C 0.0998(6) 0.6504(5) 0.2394(3) 0.0491(9) Uani 1 1 d .
H9A H -0.0374 0.6101 0.2405 0.059 Uiso 1 1 calc R
H9B H 0.0434 0.7905 0.2629 0.059 Uiso 1 1 calc R
C10 C 0.2528(6) 0.4954(5) 0.3101(2) 0.0431(8) Uani 1 1 d .
H10A H 0.1474 0.4744 0.3738 0.052 Uiso 1 1 calc R
C11 C 0.7867(7) 0.5824(6) 0.0143(3) 0.0566(10) Uani 1 1 d .
H11A H 0.7346 0.7089 0.0484 0.085 Uiso 1 1 calc R
H11B H 0.8822 0.6017 -0.0506 0.085 Uiso 1 1 calc R
H11C H 0.8789 0.4656 0.0548 0.085 Uiso 1 1 calc R
C12 C 0.4415(7) 0.7204(6) -0.0681(3) 0.0620(11) Uani 1 1 d .
H12A H 0.3882 0.8477 -0.0345 0.093 Uiso 1 1 calc R
H12B H 0.3070 0.6948 -0.0815 0.093 Uiso 1 1 calc R
H12C H 0.5454 0.7359 -0.1310 0.093 Uiso 1 1 calc R
C13 C 0.1751(6) 0.2064(5) 0.2530(3) 0.0487(9) Uani 1 1 d .
H13A H 0.0757 0.1925 0.3176 0.073 Uiso 1 1 calc R
H13B H 0.2458 0.0713 0.2258 0.073 Uiso 1 1 calc R
H13C H 0.0811 0.3065 0.2070 0.073 Uiso 1 1 calc R
C14 C 0.5186(5) 0.1227(5) 0.3388(2) 0.0370(7) Uani 1 1 d .
H14A H 0.5727 -0.0151 0.3130 0.044 Uiso 1 1 calc R
H14B H 0.6580 0.1595 0.3379 0.044 Uiso 1 1 calc R
C15 C 0.3949(5) 0.1045(5) 0.4471(2) 0.0424(8) Uani 1 1 d .
H15A H 0.3569 0.2372 0.4757 0.051 Uiso 1 1 calc R
H15B H 0.2466 0.0827 0.4478 0.051 Uiso 1 1 calc R
C16 C 0.5363(5) -0.0699(5) 0.5123(2) 0.0364(7) Uani 1 1 d .
C17 C 0.4715(5) -0.2295(5) 0.5563(2) 0.0367(7) Uani 1 1 d .
H17A H 0.3293 -0.2368 0.5463 0.044 Uiso 1 1 calc R
C18 C 0.6132(6) -0.3986(5) 0.6213(2) 0.0430(8) Uani 1 1 d .
H18A H 0.6030 -0.5335 0.6121 0.052 Uiso 1 1 calc R
H18B H 0.5529 -0.3721 0.6922 0.052 Uiso 1 1 calc R
C19 C 0.8640(6) -0.4059(6) 0.5940(2) 0.0495(9) Uani 1 1 d .
H19A H 0.9312 -0.4602 0.5272 0.059 Uiso 1 1 calc R
C20 C 0.7384(6) -0.0406(6) 0.5370(2) 0.0477(9) Uani 1 1 d .
C21 C 1.0111(6) -0.5406(6) 0.6672(3) 0.0580(11) Uani 1 1 d .
C22 C 1.0739(8) -0.7603(7) 0.6831(3) 0.0748(14) Uani 1 1 d .
H22A H 1.0318 -0.8469 0.6497 0.090 Uiso 1 1 calc R
C23 C 1.2062(8) -0.8216(10) 0.7556(3) 0.092(2) Uani 1 1 d .
H23A H 1.2758 -0.9612 0.7811 0.111 Uiso 1 1 calc R
C24 C 1.1050(5) -0.4810(4) 0.7312(2) 0.0701(13) Uani 1 1 d .
H24A H 1.0891 -0.3412 0.7362 0.084 Uiso 1 1 calc R
C25 C 0.4227(5) 0.5822(4) 0.3348(2) 0.0531(10) Uani 1 1 d R
H25A H 0.3373 0.7168 0.3616 0.080 Uiso 1 1 calc R
H25B H 0.5326 0.6001 0.2743 0.080 Uiso 1 1 calc R
H25C H 0.5081 0.4858 0.3846 0.080 Uiso 1 1 calc R

loop_
_atom_site_aniso_label
_atom_site_aniso_U_11
_atom_site_aniso_U_22
_atom_site_aniso_U_33
_atom_site_aniso_U_23
_atom_site_aniso_U_13
_atom_site_aniso_U_12
O1 0.0418(14) 0.0800(19) 0.0455(14) 0.0153(12) -0.0146(11) -0.0289(13)
O2 0.0731(19) 0.0788(19) 0.0666(17) 0.0137(14) -0.0218(15) -0.0495(16)
O3 0.0485(17) 0.150(4) 0.0532(19) 0.028(2) -0.0168(15) -0.009(2)
C1 0.0332(17) 0.0379(18) 0.0295(16) 0.0057(13) -0.0031(13) -0.0061(14)
C2 0.0316(16) 0.0354(17) 0.0306(15) 0.0022(12) -0.0057(13) -0.0092(13)
C3 0.062(2) 0.0414(19) 0.0381(18) 0.0007(14) 0.0017(17) -0.0114(17)
C4 0.072(3) 0.044(2) 0.0353(18) -0.0020(15) 0.0048(17) -0.0064(18)
C5 0.050(2) 0.058(2) 0.0357(19) 0.0019(16) -0.0049(17) -0.0144(18)
C6 0.046(2) 0.0402(19) 0.0291(16) 0.0057(13) -0.0068(14) -0.0059(15)
C7 0.0382(18) 0.0364(18) 0.0311(17) 0.0042(13) -0.0097(14) -0.0051(14)
C8 0.0400(19) 0.0413(19) 0.0395(18) 0.0087(14) -0.0111(15) -0.0064(16)
C9 0.044(2) 0.045(2) 0.043(2) 0.0017(16) -0.0012(16) -0.0031(16)
C10 0.043(2) 0.0421(19) 0.0313(17) 0.0001(14) 0.0036(15) -0.0067(16)
C11 0.062(2) 0.065(3) 0.043(2) 0.0037(18) -0.0011(18) -0.032(2)
C12 0.072(3) 0.058(2) 0.0332(18) 0.0139(16) -0.0056(18) -0.005(2)
C13 0.051(2) 0.052(2) 0.0451(19) 0.0085(16) -0.0134(17) -0.0227(18)
C14 0.0358(18) 0.0365(17) 0.0317(17) 0.0021(13) -0.0038(14) -0.0074(14)
C15 0.0340(18) 0.052(2) 0.0309(17) 0.0067(15) -0.0005(14) -0.0090(16)
C16 0.0317(16) 0.0481(19) 0.0252(15) -0.0019(13) -0.0004(12) -0.0118(14)
C17 0.0296(17) 0.0493(19) 0.0282(15) 0.0038(13) -0.0059(13) -0.0123(14)
C18 0.0402(19) 0.052(2) 0.0304(16) 0.0051(14) -0.0067(14) -0.0109(16)
C19 0.0340(19) 0.065(2) 0.0300(18) -0.0002(16) -0.0050(15) 0.0042(17)
C20 0.046(2) 0.063(2) 0.0351(18) 0.0108(16) -0.0081(16) -0.0251(19)
C21 0.0302(19) 0.081(3) 0.0319(18) 0.0113(18) 0.0017(15) 0.0068(18)
C22 0.066(3) 0.082(3) 0.036(2) 0.0042(19) 0.001(2) 0.014(2)
C23 0.054(3) 0.111(4) 0.043(2) 0.025(2) 0.000(2) 0.036(3)
C24 0.041(2) 0.115(4) 0.044(2) 0.026(2) -0.0155(18) -0.023(2)
C25 0.067(3) 0.048(2) 0.046(2) -0.0057(17) -0.0115(18) -0.0190(19)

loop_
_atom_type_symbol
_atom_type_description
_atom_type_scat_dispersion_real
_atom_type_scat_dispersion_imag
_atom_type_scat_source
C C 0.0033 0.0016 'International Tables Vol C Tables 4.2.6.8 and 6.1.1.4'
H H 0.0000 0.0000 'International Tables Vol C Tables 4.2.6.8 and 6.1.1.4'
O O 0.0106 0.0060 'International Tables Vol C Tables 4.2.6.8 and 6.1.1.4'

loop_
_geom_angle_atom_site_label_1
_geom_angle_atom_site_label_2
_geom_angle_atom_site_label_3
_geom_angle
C20 O1 C19 118.3(3)
C24 O3 C23 106.3(3)
C10 C1 C2 109.1(2)
C10 C1 C14 111.0(2)
C2 C1 C14 108.9(2)
C10 C1 C13 108.1(3)
C2 C1 C13 110.9(3)
C14 C1 C13 108.8(3)
C7 C2 C3 109.9(2)
C7 C2 C1 114.0(2)
C3 C2 C1 113.4(3)
C2 C3 C4 113.1(3)
C5 C4 C3 109.5(3)
C4 C5 C6 113.3(3)
C5 C6 C7 110.9(3)
C5 C6 C12 108.7(3)
C7 C6 C12 112.6(3)
C5 C6 C11 108.9(3)
C7 C6 C11 108.7(3)
C12 C6 C11 107.0(3)
C8 C7 C2 121.5(3)
C8 C7 C6 122.4(3)
C2 C7 C6 115.7(2)
C7 C8 C9 124.4(3)
C8 C9 C10 111.5(3)
C25 C10 C9 111.2(3)
C25 C10 C1 113.7(3)
C9 C10 C1 110.0(3)
C15 C14 C1 115.3(2)
C16 C15 C14 113.8(3)
C17 C16 C20 119.7(3)
C17 C16 C15 123.6(3)
C20 C16 C15 116.2(3)
C16 C17 C18 122.5(3)
C17 C18 C19 109.1(3)
O1 C19 C21 106.4(3)
O1 C19 C18 111.4(3)
C21 C19 C18 113.2(3)
O2 C20 O1 117.0(3)
O2 C20 C16 124.8(3)
O1 C20 C16 118.1(3)
C24 C21 C22 107.2(3)
C24 C21 C19 127.8(4)
C22 C21 C19 125.0(4)
C23 C22 C21 106.3(5)
C22 C23 O3 109.2(4)
O3 C24 C21 110.9(3)

loop_
_geom_bond_atom_site_label_1
_geom_bond_atom_site_label_2
_geom_bond_distance
O1 C20 1.361(4)
O1 C19 1.452(5)
O2 C20 1.204(4)
O3 C24 1.344(4)
O3 C23 1.405(8)
C1 C10 1.537(4)
C1 C2 1.549(4)
C1 C14 1.549(4)
C1 C13 1.554(5)
C2 C7 1.526(4)
C2 C3 1.533(5)
C3 C4 1.538(5)
C4 C5 1.513(5)
C5 C6 1.528(5)
C6 C7 1.532(4)
C6 C12 1.536(5)
C6 C11 1.544(5)
C7 C8 1.335(4)
C8 C9 1.482(5)
C9 C10 1.535(5)
C10 C25 1.515(5)
C14 C15 1.533(4)
C15 C16 1.511(4)
C16 C17 1.322(4)
C16 C20 1.468(5)
C17 C18 1.493(4)
C18 C19 1.514(5)
C19 C21 1.493(5)
C21 C24 1.350(5)
C21 C22 1.421(6)
C22 C23 1.358(7)

loop_
_geom_torsion_atom_site_label_1
_geom_torsion_atom_site_label_2
_geom_torsion_atom_site_label_3
_geom_torsion_atom_site_label_4
_geom_torsion
C10 C1 C2 C7 -40.2(3)
C14 C1 C2 C7 -161.6(2)
C13 C1 C2 C7 78.7(3)
C10 C1 C2 C3 -167.1(3)
C14 C1 C2 C3 71.6(3)
C13 C1 C2 C3 -48.1(4)
C7 C2 C3 C4 53.1(4)
C1 C2 C3 C4 -178.0(3)
C2 C3 C4 C5 -57.2(4)
C3 C4 C5 C6 56.4(4)
C4 C5 C6 C7 -52.0(4)
C4 C5 C6 C12 -176.3(3)
C4 C5 C6 C11 67.5(4)
C3 C2 C7 C8 137.4(3)
C1 C2 C7 C8 8.8(4)
C3 C2 C7 C6 -49.2(4)
C1 C2 C7 C6 -177.8(3)
C5 C6 C7 C8 -137.9(3)
C12 C6 C7 C8 -15.9(5)
C11 C6 C7 C8 102.4(4)
C5 C6 C7 C2 48.8(4)
C12 C6 C7 C2 170.7(3)
C11 C6 C7 C2 -71.0(3)
C2 C7 C8 C9 2.5(5)
C6 C7 C8 C9 -170.5(3)
C7 C8 C9 C10 19.1(5)
C8 C9 C10 C25 75.8(3)
C8 C9 C10 C1 -51.1(4)
C2 C1 C10 C25 -63.7(3)
C14 C1 C10 C25 56.4(3)
C13 C1 C10 C25 175.7(3)
C2 C1 C10 C9 61.8(3)
C14 C1 C10 C9 -178.1(3)
C13 C1 C10 C9 -58.8(3)
C10 C1 C14 C15 50.5(4)
C2 C1 C14 C15 170.7(3)
C13 C1 C14 C15 -68.3(3)
C1 C14 C15 C16 173.7(3)
C14 C15 C16 C17 -117.5(4)
C14 C15 C16 C20 71.0(4)
C20 C16 C17 C18 -8.0(5)
C15 C16 C17 C18 -179.3(3)
C16 C17 C18 C19 -23.2(4)
C20 O1 C19 C21 -171.3(2)
C20 O1 C19 C18 -47.5(4)
C17 C18 C19 O1 48.9(4)
C17 C18 C19 C21 168.7(3)
C19 O1 C20 O2 -167.9(3)
C19 O1 C20 C16 15.7(4)
C17 C16 C20 O2 -162.6(4)
C15 C16 C20 O2 9.3(5)
C17 C16 C20 O1 13.4(5)
C15 C16 C20 O1 -174.7(3)
O1 C19 C21 C24 12.1(4)
C18 C19 C21 C24 -110.5(4)
O1 C19 C21 C22 -169.2(3)
C18 C19 C21 C22 68.2(4)
C24 C21 C22 C23 -0.8(4)
C19 C21 C22 C23 -179.7(3)
C21 C22 C23 O3 1.2(5)
C24 O3 C23 C22 -1.1(5)
C23 O3 C24 C21 0.6(4)
C22 C21 C24 O3 0.1(4)
C19 C21 C24 O3 179.0(3)

loop_
_cod_related_entry_id
_cod_related_entry_code
_cod_related_entry_database
1 9660691 ChemSpider
